data_2015609
loop_
_publ_author_name
'Wardell, Solange M. S. V.'
'Vasconcelos, Thatyana R. A.'
'de Souza, Marcus V. N.'
'Wardell, James L.'
'Low, John N.'
'Glidewell, Christopher'

_publ_section_title
;
 Four substituted benzohydrazides: hydrogen-bonded structures in one,
 two and three dimensions
;
_journal_coeditor_code GG3041
_journal_issue 10
_journal_name_full 'Acta Crystallographica Section C'
_journal_page_first o618
_journal_page_last o624
_journal_paper_doi 10.1107/S0108270106034974
_journal_volume 62
_journal_year 2006
_chemical_formula_iupac 'C7 H6 Cl2 N2 O'
_chemical_formula_moiety 'C7 H6 Cl2 N2 O'
_chemical_formula_sum 'C7 H6 Cl2 N2 O'
_chemical_formula_weight 205.04
_chemical_name_systematic
;
2,6-Dichlorobenzohydrazide
;
_space_group_IT_number 14
_symmetry_cell_setting monoclinic
_symmetry_space_group_name_Hall '-P 2yn'
_symmetry_space_group_name_H-M 'P 1 21/n 1'
_atom_sites_solution_hydrogens geom
_atom_sites_solution_primary direct
_atom_sites_solution_secondary difmap
_cell_angle_alpha 90.00
_cell_angle_beta 110.485(2)
_cell_angle_gamma 90.00
_cell_formula_units_Z 4
_cell_length_a 7.5511(2)
_cell_length_b 14.4834(4)
_cell_length_c 8.3097(3)
_cell_measurement_reflns_used 1952
_cell_measurement_temperature 120(2)
_cell_measurement_theta_max 27.49
_cell_measurement_theta_min 2.81
_cell_volume 851.33(5)
_computing_cell_refinement 'DENZO--SMN (Otwinowski & Minor, 1997)'
_computing_data_collection 'KappaCCD Server Software (Nonius, 1997)'
_computing_data_reduction DENZO--SMN
_computing_molecular_graphics 'PLATON (Spek, 2003)'
_computing_publication_material 'SHELXL97 and PRPKAPPA (Ferguson, 1999)'
_computing_structure_refinement 'SHELXL97 (Sheldrick, 1997)'
_computing_structure_solution 'SHELXS97 (Sheldrick, 1997)'
_diffrn_ambient_temperature 120(2)
_diffrn_detector_area_resol_mean 9.091
_diffrn_measured_fraction_theta_full 0.999
_diffrn_measured_fraction_theta_max 0.999
_diffrn_measurement_device_type 'Bruker--Nonius KappaCCD'
_diffrn_measurement_method '\f and \w scans'
_diffrn_radiation_monochromator graphite
_diffrn_radiation_source 'Bruker-Nonius FR591 rotating anode'
_diffrn_radiation_type 'Mo K\a'
_diffrn_radiation_wavelength 0.71073
_diffrn_reflns_av_R_equivalents 0.0301
_diffrn_reflns_av_sigmaI/netI 0.0244
_diffrn_reflns_limit_h_max 9
_diffrn_reflns_limit_h_min -9
_diffrn_reflns_limit_k_max 18
_diffrn_reflns_limit_k_min -18
_diffrn_reflns_limit_l_max 10
_diffrn_reflns_limit_l_min -9
_diffrn_reflns_number 10109
_diffrn_reflns_theta_full 27.49
_diffrn_reflns_theta_max 27.49
_diffrn_reflns_theta_min 2.81
_diffrn_standards_decay_% 0
_exptl_absorpt_coefficient_mu 0.710
_exptl_absorpt_correction_T_max 0.945
_exptl_absorpt_correction_T_min 0.700
_exptl_absorpt_correction_type multi-scan
_exptl_absorpt_process_details '(SADABS; Sheldrick, 2003)'
_exptl_crystal_colour colourless
_exptl_crystal_density_diffrn 1.600
_exptl_crystal_density_method 'not measured'
_exptl_crystal_description lath
_exptl_crystal_F_000 416
_exptl_crystal_size_max 0.54
_exptl_crystal_size_mid 0.36
_exptl_crystal_size_min 0.08
_refine_diff_density_max 0.351
_refine_diff_density_min -0.264
_refine_ls_extinction_method none
_refine_ls_goodness_of_fit_ref 1.054
_refine_ls_hydrogen_treatment constr
_refine_ls_matrix_type full
_refine_ls_number_parameters 109
_refine_ls_number_reflns 1950
_refine_ls_number_restraints 0
_refine_ls_restrained_S_all 1.054
_refine_ls_R_factor_all 0.0356
_refine_ls_R_factor_gt 0.0275
_refine_ls_shift/su_max 0.000
_refine_ls_shift/su_mean 0.000
_refine_ls_structure_factor_coef Fsqd
_refine_ls_weighting_details 'w=1/[\s^2^(Fo^2^)+(0.0350P)^2^+0.3426P] where P=(Fo^2^+2Fc^2^)/3'
_refine_ls_weighting_scheme calc
_refine_ls_wR_factor_gt 0.0676
_refine_ls_wR_factor_ref 0.0715
_reflns_number_gt 1661
_reflns_number_total 1952
_reflns_threshold_expression I>2\s(I)
_cod_data_source_file gg3041.cif
_cod_data_source_block I
_cod_original_sg_symbol_H-M 'P 21/n'
_cod_database_code 2015609
_cod_database_fobs_code 2015609

loop_
_symmetry_equiv_pos_as_xyz
'x, y, z'
'x+1/2, -y+1/2, z+1/2'
'-x, -y, -z'
'-x-1/2, y-1/2, -z-1/2'

loop_
_atom_site_type_symbol
_atom_site_label
_atom_site_fract_x
_atom_site_fract_y
_atom_site_fract_z
_atom_site_U_iso_or_equiv
_atom_site_adp_type
_atom_site_calc_flag
_atom_site_refinement_flags
_atom_site_occupancy
C C1 0.60402(18) 0.65107(9) 0.61322(17) 0.0160(3) Uani d . 1
C C7 0.42897(19) 0.71038(9) 0.56421(18) 0.0167(3) Uani d . 1
O O1 0.28941(14) 0.69243(8) 0.43709(14) 0.0275(3) Uani d . 1
N N1 0.44028(16) 0.78201(8) 0.66721(16) 0.0189(3) Uani d . 1
N N2 0.29431(17) 0.84842(9) 0.63530(17) 0.0241(3) Uani d . 1
C C2 0.61167(19) 0.56620(10) 0.69497(18) 0.0179(3) Uani d . 1
Cl Cl2 0.42081(5) 0.53062(3) 0.75093(5) 0.02577(12) Uani d . 1
C C3 0.7688(2) 0.50903(10) 0.7359(2) 0.0213(3) Uani d . 1
C C4 0.9214(2) 0.53618(10) 0.6905(2) 0.0234(3) Uani d . 1
C C5 0.9195(2) 0.62007(11) 0.6095(2) 0.0224(3) Uani d . 1
C C6 0.7624(2) 0.67666(10) 0.57392(18) 0.0186(3) Uani d . 1
Cl Cl6 0.76312(5) 0.78292(3) 0.47570(5) 0.02700(12) Uani d . 1
H H1 0.5387 0.7897 0.7553 0.023 Uiso d R 1
H H2A 0.2521 0.8627 0.5223 0.029 Uiso d R 1
H H2B 0.1951 0.8253 0.6605 0.029 Uiso d R 1
H H3 0.7719 0.4522 0.7941 0.026 Uiso calc R 1
H H4 1.0282 0.4968 0.7152 0.028 Uiso calc R 1
H H5 1.0243 0.6385 0.5790 0.027 Uiso calc R 1

loop_
_atom_site_aniso_label
_atom_site_aniso_U_11
_atom_site_aniso_U_22
_atom_site_aniso_U_33
_atom_site_aniso_U_12
_atom_site_aniso_U_13
_atom_site_aniso_U_23
C1 0.0133(6) 0.0178(7) 0.0143(7) 0.0001(5) 0.0016(5) -0.0032(5)
C7 0.0144(6) 0.0167(6) 0.0171(7) -0.0006(5) 0.0032(5) 0.0011(5)
O1 0.0195(5) 0.0265(6) 0.0258(6) 0.0028(4) -0.0055(4) -0.0058(5)
N1 0.0121(5) 0.0214(6) 0.0192(6) 0.0031(4) 0.0005(5) -0.0033(5)
N2 0.0177(6) 0.0238(6) 0.0278(7) 0.0067(5) 0.0042(5) -0.0005(5)
C2 0.0153(6) 0.0191(7) 0.0181(7) -0.0021(5) 0.0043(5) -0.0030(6)
Cl2 0.02059(18) 0.0259(2) 0.0328(2) -0.00308(13) 0.01184(15) 0.00339(15)
C3 0.0224(7) 0.0163(7) 0.0223(8) 0.0012(5) 0.0041(6) -0.0009(6)
C4 0.0176(7) 0.0208(7) 0.0295(8) 0.0043(5) 0.0053(6) -0.0031(6)
C5 0.0158(7) 0.0251(8) 0.0264(8) -0.0011(5) 0.0076(6) -0.0046(6)
C6 0.0189(6) 0.0181(7) 0.0176(7) -0.0002(5) 0.0050(5) -0.0007(6)
Cl6 0.0301(2) 0.0225(2) 0.0335(2) 0.00196(14) 0.01752(17) 0.00690(15)

loop_
_atom_type_symbol
_atom_type_description
_atom_type_scat_dispersion_real
_atom_type_scat_dispersion_imag
_atom_type_scat_source
C C 0.0033 0.0016 'International Tables Vol C Tables 4.2.6.8 and 6.1.1.4'
H H 0.0000 0.0000 'International Tables Vol C Tables 4.2.6.8 and 6.1.1.4'
N N 0.0061 0.0033 'International Tables Vol C Tables 4.2.6.8 and 6.1.1.4'
O O 0.0106 0.0060 'International Tables Vol C Tables 4.2.6.8 and 6.1.1.4'
Cl Cl 0.1484 0.1585 'International Tables Vol C Tables 4.2.6.8 and 6.1.1.4'

loop_
_geom_angle_atom_site_label_1
_geom_angle_atom_site_label_2
_geom_angle_atom_site_label_3
_geom_angle
_geom_angle_publ_flag
C6 C1 C2 117.06(12) no
C6 C1 C7 121.83(12) no
C2 C1 C7 121.07(12) no
O1 C7 N1 124.10(13) no
O1 C7 C1 121.18(13) no
N1 C7 C1 114.72(12) no
C7 N1 N2 122.64(12) no
C7 N1 H1 119.8 no
N2 N1 H1 117.5 no
N1 N2 H2A 108.6 no
N1 N2 H2B 110.9 no
H2A N2 H2B 107.7 no
C3 C2 C1 122.07(13) no
C3 C2 Cl2 118.34(11) no
C1 C2 Cl2 119.59(10) no
C2 C3 C4 118.93(14) no
C2 C3 H3 120.5 no
C4 C3 H3 120.5 no
C5 C4 C3 120.76(13) no
C5 C4 H4 119.6 no
C3 C4 H4 119.6 no
C6 C5 C4 118.97(13) no
C6 C5 H5 120.5 no
C4 C5 H5 120.5 no
C5 C6 C1 122.18(13) no
C5 C6 Cl6 118.63(11) no
C1 C6 Cl6 119.19(11) no

loop_
_geom_bond_atom_site_label_1
_geom_bond_atom_site_label_2
_geom_bond_distance
_geom_bond_publ_flag
C1 C6 1.3952(19) no
C1 C2 1.396(2) no
C1 C7 1.5080(18) no
C7 O1 1.2309(17) no
C7 N1 1.3284(19) no
N1 N2 1.4163(16) no
N1 H1 0.85 no
N2 H2A 0.90 no
N2 H2B 0.90 no
C2 C3 1.388(2) no
C2 Cl2 1.7401(14) no
C3 C4 1.389(2) no
C3 H3 0.95 no
C4 C5 1.387(2) no
C4 H4 0.95 no
C5 C6 1.386(2) no
C5 H5 0.95 no
C6 Cl6 1.7429(15) no

loop_
_geom_hbond_atom_site_label_D
_geom_hbond_atom_site_label_H
_geom_hbond_atom_site_label_A
_geom_hbond_site_symmetry_A
_geom_hbond_distance_DH
_geom_hbond_distance_HA
_geom_hbond_distance_DA
_geom_hbond_angle_DHA
_geom_hbond_publ_flag
N1 H1 O1 2_565 0.85 1.98 2.8246(15) 171.5 y

loop_
_geom_torsion_atom_site_label_1
_geom_torsion_atom_site_label_2
_geom_torsion_atom_site_label_3
_geom_torsion_atom_site_label_4
_geom_torsion
_geom_torsion_publ_flag
C6 C1 C7 O1 100.19(17) no
C2 C1 C7 O1 -77.51(19) no
C6 C1 C7 N1 -79.22(17) no
C2 C1 C7 N1 103.07(15) no
O1 C7 N1 N2 -3.4(2) no
C1 C7 N1 N2 176.00(12) no
C6 C1 C2 C3 -0.1(2) no
C7 C1 C2 C3 177.72(13) no
C6 C1 C2 Cl2 178.99(10) no
C7 C1 C2 Cl2 -3.20(19) no
C1 C2 C3 C4 -1.5(2) no
Cl2 C2 C3 C4 179.38(11) no
C2 C3 C4 C5 1.7(2) no
C3 C4 C5 C6 -0.2(2) no
C4 C5 C6 C1 -1.5(2) no
C4 C5 C6 Cl6 178.84(12) no
C2 C1 C6 C5 1.6(2) no
C7 C1 C6 C5 -176.16(13) no
C2 C1 C6 Cl6 -178.72(11) no
C7 C1 C6 Cl6 3.48(19) no

loop_
_cod_related_entry_id
_cod_related_entry_database
_cod_related_entry_code
1 ChemSpider 14489170
